data_1552617
loop_
_publ_author_name
'Niu, Siwen'
'Xia, Jin-Mei'
'Li, Zengpeng'
'Yang, Long-He'
'Yi, Zhi-Wei'
'Xie, Chun-Lan'
'Peng, Guizhen'
'Luo, Zhu-Hua'
'Shao, Zongze'
'Yang, Xian-Wen'

_publ_section_title
;
 Aphidicolin Chemistry of the Deep-Sea-Derived Fungus <i>Botryotinia
 fuckeliana</i> MCCC 3A00494.
;
_journal_issue 8
_journal_name_full 'Journal of natural products'
_journal_page_first 2307
_journal_page_last 2331
_journal_paper_doi 10.1021/acs.jnatprod.9b00705
_journal_volume 82
_journal_year 2019
_chemical_formula_moiety '8(C20 H30 O4), 2(H4 O2)'
_chemical_formula_sum 'C20 H30 O4'
_chemical_formula_weight 334.44
_space_group_crystal_system orthorhombic
_space_group_IT_number 20
_space_group_name_Hall 'C 2c 2'
_space_group_name_H-M_alt 'C 2 2 21'
_atom_sites_solution_hydrogens mixed
_atom_sites_solution_primary dual
_audit_creation_date 2017-09-04
_audit_creation_method
;
Olex2 1.2
(compiled 2017.01.04 svn.r3372 for OlexSys, GUI svn.r5289)
;
_cell_angle_alpha 90
_cell_angle_beta 90
_cell_angle_gamma 90
_cell_formula_units_Z 1
_cell_length_a 7.7029(13)
_cell_length_b 10.5851(18)
_cell_length_c 43.558(7)
_cell_measurement_reflns_used 8185
_cell_measurement_temperature 273(2)
_cell_measurement_theta_max 28.623
_cell_measurement_theta_min 2.338
_cell_volume 3551.5(10)
_computing_cell_refinement 'SAINT v6.28A (Bruker, 2002)'
_computing_data_reduction 'SAINT v6.28A (Bruker, 2002)'
_computing_molecular_graphics 'Olex2 (Dolomanov et al., 2009)'
_computing_publication_material 'Olex2 (Dolomanov et al., 2009)'
_computing_structure_refinement 'ShelXL (Sheldrick, 2015)'
_computing_structure_solution 'ShelXT (Sheldrick, 2015)'
_diffrn_ambient_temperature 273.15
_diffrn_measured_fraction_theta_full 0.996
_diffrn_measured_fraction_theta_max 0.940
_diffrn_measurement_device_type 'CCD area detector'
_diffrn_measurement_method 'phi and omega scans'
_diffrn_radiation_monochromator graphite
_diffrn_radiation_type MoK\a
_diffrn_radiation_wavelength 0.71073
_diffrn_reflns_av_R_equivalents 0.0497
_diffrn_reflns_av_unetI/netI 0.0471
_diffrn_reflns_Laue_measured_fraction_full 0.996
_diffrn_reflns_Laue_measured_fraction_max 0.940
_diffrn_reflns_limit_h_max 10
_diffrn_reflns_limit_h_min -9
_diffrn_reflns_limit_k_max 14
_diffrn_reflns_limit_k_min -13
_diffrn_reflns_limit_l_max 58
_diffrn_reflns_limit_l_min -57
_diffrn_reflns_number 14687
_diffrn_reflns_point_group_measured_fraction_full 0.994
_diffrn_reflns_point_group_measured_fraction_max 0.923
_diffrn_reflns_theta_full 25.242
_diffrn_reflns_theta_max 28.739
_diffrn_reflns_theta_min 0.935
_exptl_absorpt_coefficient_mu 0.011
_exptl_absorpt_correction_T_min 0.879683
_exptl_absorpt_correction_type multi-scan
_exptl_absorpt_process_details
'SADABS v.2.03 (Bruker,200?) was used for absorption correction. R(int) was 0.1090 before and 0.0746 after correction. The Ratio of minimum to maximum transmission is 0.8797. The \l/2 correction factor is 0.0015.'
_exptl_crystal_density_diffrn 0.156
_exptl_crystal_F_000 182
_refine_diff_density_max 0.368
_refine_diff_density_min -0.317
_refine_diff_density_rms 0.077
_refine_ls_abs_structure_details
;
 Flack x determined using 1447 quotients [(I+)-(I-)]/[(I+)+(I-)]
 (Parsons, Flack and Wagner, Acta Cryst. B69 (2013) 249-259).
;
_refine_ls_abs_structure_Flack -0.5(5)
_refine_ls_extinction_method none
_refine_ls_goodness_of_fit_ref 1.228
_refine_ls_hydrogen_treatment constr
_refine_ls_matrix_type full
_refine_ls_number_parameters 230
_refine_ls_number_reflns 4259
_refine_ls_number_restraints 0
_refine_ls_restrained_S_all 1.228
_refine_ls_R_factor_all 0.0881
_refine_ls_R_factor_gt 0.0866
_refine_ls_shift/su_max 0.001
_refine_ls_shift/su_mean 0.000
_refine_ls_structure_factor_coef Fsqd
_refine_ls_weighting_details 'w=1/[\s^2^(Fo^2^)+(0.0400P)^2^+14.0940P] where P=(Fo^2^+2Fc^2^)/3'
_refine_ls_weighting_scheme calc
_refine_ls_wR_factor_gt 0.1990
_refine_ls_wR_factor_ref 0.1999
_reflns_Friedel_coverage 0.735
_reflns_Friedel_fraction_full 0.993
_reflns_Friedel_fraction_max 0.900
_reflns_number_gt 4178
_reflns_number_total 4259
_reflns_threshold_expression 'I > 2\s(I)'
_cod_data_source_file np9b00705_si_010.cif
_cod_data_source_block y0525m
_cod_database_code 1552617
_shelx_shelxl_version_number 2014/7
_shelx_space_group_comment
;
The symmetry employed for this shelxl refinement is uniquely defined
by the following loop, which should always be used as a source of
symmetry information in preference to the above space-group names.
They are only intended as comments.
;
_olex2_refinement_description
;
1. Fixed Uiso
 At 1.2 times of:
  All C(H) groups, All C(H,H) groups
 At 1.5 times of:
  All C(H,H,H) groups, All O(H) groups, All O(H,H) groups
2. Others
 Fixed Sof: H00Z(0.5) H(0.5)
3.a Free rotating group:
 O002(H00Z,H)
3.b Ternary CH refined with riding coordinates:
 C00H(H00K), C00I(H00L), C00L(H00Q)
3.c Secondary CH2 refined with riding coordinates:
 C008(H00A,H00B), C00A(H00C,H00D), C00B(H00E,H00F), C00C(H00G,H00H), C00D(H00I,
 H00J), C00J(H00M,H00N), C00K(H00O,H00P), C00N(H00U,H00V), C00O(H00W,H00X)
3.d Idealised Me refined as rotating group:
 C00M(H00R,H00S,H00T), C00P(H00Y,HA,HB)
3.e Idealised tetrahedral OH refined as rotating group:
 O001(H001), O004(H004), O005(H005)
;
_olex2_submission_special_instructions 'No special instructions were received'

loop_
_space_group_symop_operation_xyz
'x, y, z'
'-x, -y, z+1/2'
'-x, y, -z+1/2'
'x, -y, -z'
'x+1/2, y+1/2, z'
'-x+1/2, -y+1/2, z+1/2'
'-x+1/2, y+1/2, -z+1/2'
'x+1/2, -y+1/2, -z'

loop_
_atom_site_label
_atom_site_type_symbol
_atom_site_fract_x
_atom_site_fract_y
_atom_site_fract_z
_atom_site_U_iso_or_equiv
_atom_site_adp_type
_atom_site_occupancy
_atom_site_site_symmetry_order
_atom_site_calc_flag
_atom_site_refinement_flags_posn
_atom_site_refinement_flags_adp
_atom_site_refinement_flags_occupancy
O001 O -0.4863(5) -0.5734(3) -0.71198(8) 0.0293(8) Uani 1 1 d . . .
H001 H -0.5000 -0.5169 -0.7246 0.044 Uiso 1 1 calc GR . .
O002 O -1.0000 -0.8682(5) -0.7500 0.0316(12) Uani 1 2 d S T P
H00Z H -0.9178 -0.8146 -0.7504 0.047 Uiso 0.5 1 d G . .
H H -1.0909 -0.8336 -0.7428 0.047 Uiso 0.5 1 d G . .
O003 O -0.9201(5) -0.6521(4) -0.56320(9) 0.0340(9) Uani 1 1 d . . .
O004 O -0.5746(6) -0.4075(4) -0.55647(11) 0.0379(10) Uani 1 1 d . . .
H004 H -0.5057 -0.3485 -0.5557 0.057 Uiso 1 1 calc GR . .
O005 O -0.7345(6) -0.7051(4) -0.75134(10) 0.0400(10) Uani 1 1 d . . .
H005 H -0.6552 -0.6762 -0.7618 0.060 Uiso 1 1 calc GR . .
C006 C -0.8129(7) -0.6757(5) -0.58783(12) 0.0253(11) Uani 1 1 d . . .
C007 C -0.6467(7) -0.6659(5) -0.58134(11) 0.0216(10) Uani 1 1 d . . .
C008 C -0.6231(6) -0.5406(4) -0.64661(11) 0.0217(10) Uani 1 1 d . . .
H00A H -0.6906 -0.5001 -0.6306 0.026 Uiso 1 1 calc R . .
H00B H -0.5146 -0.4948 -0.6485 0.026 Uiso 1 1 calc R . .
C009 C -0.5004(7) -0.6793(5) -0.60392(11) 0.0241(10) Uani 1 1 d . . .
C00A C -0.8903(7) -0.7110(5) -0.61730(12) 0.0267(11) Uani 1 1 d . . .
H00C H -0.9419 -0.6379 -0.6271 0.032 Uiso 1 1 calc R . .
H00D H -0.9797 -0.7744 -0.6144 0.032 Uiso 1 1 calc R . .
C00B C -0.4809(7) -0.7381(5) -0.66287(12) 0.0273(11) Uani 1 1 d . . .
H00E H -0.3842 -0.6855 -0.6692 0.033 Uiso 1 1 calc R . .
H00F H -0.4380 -0.8210 -0.6572 0.033 Uiso 1 1 calc R . .
C00C C -0.7218(7) -0.5296(5) -0.67673(12) 0.0254(11) Uani 1 1 d . . .
H00G H -0.8431 -0.5492 -0.6731 0.030 Uiso 1 1 calc R . .
H00H H -0.7151 -0.4430 -0.6839 0.030 Uiso 1 1 calc R . .
C00D C -0.7782(8) -0.6179(6) -0.72804(13) 0.0321(12) Uani 1 1 d . . .
H00I H -0.8930 -0.6382 -0.7203 0.039 Uiso 1 1 calc R . .
H00J H -0.7833 -0.5339 -0.7369 0.039 Uiso 1 1 calc R . .
C00E C -0.5827(6) -0.6772(5) -0.63658(12) 0.0224(10) Uani 1 1 d . . .
C00F C -0.6521(7) -0.6167(5) -0.70151(12) 0.0275(11) Uani 1 1 d . . .
C00G C -0.6255(8) -0.6272(5) -0.54822(12) 0.0298(12) Uani 1 1 d . . .
C00H C -0.6187(8) -0.7468(5) -0.68797(12) 0.0279(11) Uani 1 1 d . . .
H00K H -0.5838 -0.8067 -0.7040 0.033 Uiso 1 1 calc R . .
C00I C -0.7442(7) -0.7632(5) -0.63672(12) 0.0256(11) Uani 1 1 d . . .
H00L H -0.7087 -0.8426 -0.6270 0.031 Uiso 1 1 calc R . .
C00J C -0.7795(9) -0.7947(5) -0.67061(13) 0.0344(14) Uani 1 1 d . . .
H00M H -0.7937 -0.8851 -0.6734 0.041 Uiso 1 1 calc R . .
H00N H -0.8835 -0.7523 -0.6778 0.041 Uiso 1 1 calc R . .
C00K C -0.3740(7) -0.5703(6) -0.59784(13) 0.0308(12) Uani 1 1 d . . .
H00O H -0.2670 -0.5868 -0.6089 0.037 Uiso 1 1 calc R . .
H00P H -0.4236 -0.4932 -0.6061 0.037 Uiso 1 1 calc R . .
C00L C -0.4926(9) -0.5187(5) -0.54619(13) 0.0343(13) Uani 1 1 d . . .
H00Q H -0.4599 -0.5074 -0.5246 0.041 Uiso 1 1 calc R . .
C00M C -0.4011(8) -0.8029(6) -0.59829(15) 0.0377(14) Uani 1 1 d . . .
H00R H -0.3529 -0.8022 -0.5780 0.057 Uiso 1 1 calc GR . .
H00S H -0.3093 -0.8108 -0.6131 0.057 Uiso 1 1 calc GR . .
H00T H -0.4792 -0.8731 -0.6003 0.057 Uiso 1 1 calc GR . .
C00N C -0.8106(9) -0.5900(6) -0.54063(13) 0.0367(14) Uani 1 1 d . . .
H00U H -0.8408 -0.6175 -0.5201 0.044 Uiso 1 1 calc R . .
H00V H -0.8244 -0.4991 -0.5418 0.044 Uiso 1 1 calc R . .
C00O C -0.3310(7) -0.5489(6) -0.56437(15) 0.0360(13) Uani 1 1 d . . .
H00W H -0.2766 -0.6240 -0.5560 0.043 Uiso 1 1 calc R . .
H00X H -0.2493 -0.4795 -0.5626 0.043 Uiso 1 1 calc R . .
C00P C -0.5655(11) -0.7354(6) -0.52768(14) 0.0466(18) Uani 1 1 d . . .
H00Y H -0.6352 -0.8088 -0.5316 0.070 Uiso 1 1 calc GR . .
HA H -0.5776 -0.7113 -0.5065 0.070 Uiso 1 1 calc GR . .
HB H -0.4460 -0.7543 -0.5319 0.070 Uiso 1 1 calc GR . .

loop_
_atom_site_aniso_label
_atom_site_aniso_U_11
_atom_site_aniso_U_22
_atom_site_aniso_U_33
_atom_site_aniso_U_23
_atom_site_aniso_U_13
_atom_site_aniso_U_12
O001 0.035(2) 0.0264(19) 0.0264(18) 0.0012(14) 0.0091(17) -0.0011(18)
O002 0.034(3) 0.021(2) 0.040(3) 0.000 0.004(3) 0.000
O003 0.034(2) 0.042(2) 0.0264(19) -0.0059(17) 0.0138(17) -0.0048(18)
O004 0.037(2) 0.028(2) 0.049(3) 0.0008(19) 0.000(2) -0.0054(17)
O005 0.047(3) 0.046(2) 0.0269(19) -0.011(2) 0.0139(19) -0.023(2)
C006 0.031(3) 0.022(2) 0.023(2) 0.002(2) 0.012(2) 0.002(2)
C007 0.028(3) 0.018(2) 0.019(2) 0.0012(18) 0.0003(19) -0.001(2)
C008 0.019(2) 0.018(2) 0.027(2) -0.0028(19) 0.0056(19) -0.0007(18)
C009 0.023(2) 0.023(2) 0.026(2) 0.0022(19) 0.002(2) 0.004(2)
C00A 0.023(3) 0.030(3) 0.027(2) -0.003(2) 0.011(2) -0.003(2)
C00B 0.029(3) 0.019(2) 0.034(3) 0.0001(19) 0.014(2) 0.004(2)
C00C 0.024(2) 0.024(2) 0.028(3) -0.004(2) 0.009(2) 0.004(2)
C00D 0.032(3) 0.035(3) 0.029(3) -0.002(2) 0.007(2) -0.008(2)
C00E 0.021(2) 0.019(2) 0.028(2) -0.0020(19) 0.006(2) 0.0012(19)
C00F 0.031(3) 0.025(2) 0.026(2) -0.006(2) 0.009(2) -0.002(2)
C00G 0.043(3) 0.026(3) 0.020(2) 0.004(2) 0.003(2) 0.000(2)
C00H 0.039(3) 0.019(2) 0.025(2) -0.0039(19) 0.013(2) -0.002(2)
C00I 0.027(3) 0.022(2) 0.027(2) -0.0027(19) 0.007(2) -0.006(2)
C00J 0.050(4) 0.024(3) 0.029(3) -0.005(2) 0.011(3) -0.014(3)
C00K 0.025(3) 0.034(3) 0.034(3) 0.000(2) 0.003(2) -0.002(2)
C00L 0.045(3) 0.034(3) 0.025(3) -0.001(2) -0.006(3) -0.002(3)
C00M 0.036(3) 0.032(3) 0.046(3) 0.000(3) -0.002(3) 0.010(3)
C00N 0.049(4) 0.037(3) 0.024(3) -0.001(2) 0.015(3) -0.007(3)
C00O 0.022(3) 0.040(3) 0.045(3) 0.003(3) -0.006(2) 0.004(2)
C00P 0.078(5) 0.033(3) 0.029(3) 0.009(3) -0.013(3) -0.006(3)

loop_
_atom_type_symbol
_atom_type_description
_atom_type_scat_dispersion_real
_atom_type_scat_dispersion_imag
_atom_type_scat_source
C C 0.0033 0.0016 'International Tables Vol C Tables 4.2.6.8 and 6.1.1.4'
H H 0.0000 0.0000 'International Tables Vol C Tables 4.2.6.8 and 6.1.1.4'
O O 0.0106 0.0060 'International Tables Vol C Tables 4.2.6.8 and 6.1.1.4'

loop_
_geom_angle_atom_site_label_1
_geom_angle_atom_site_label_2
_geom_angle_atom_site_label_3
_geom_angle
C00F O001 H001 109.5
H00Z O002 H 109.5
C006 O003 C00N 105.1(4)
C00L O004 H004 109.5
C00D O005 H005 109.5
O003 C006 C00A 119.0(5)
C007 C006 O003 113.7(5)
C007 C006 C00A 127.2(5)
C006 C007 C009 125.6(5)
C006 C007 C00G 109.4(5)
C009 C007 C00G 124.7(5)
H00A C008 H00B 107.6
C00C C008 H00A 108.6
C00C C008 H00B 108.6
C00C C008 C00E 114.7(4)
C00E C008 H00A 108.6
C00E C008 H00B 108.6
C007 C009 C00E 106.9(4)
C007 C009 C00K 107.0(4)
C007 C009 C00M 110.4(4)
C00K C009 C00E 113.9(4)
C00K C009 C00M 107.4(5)
C00M C009 C00E 111.1(4)
C006 C00A H00C 110.5
C006 C00A H00D 110.5
C006 C00A C00I 106.3(4)
H00C C00A H00D 108.7
C00I C00A H00C 110.5
C00I C00A H00D 110.5
H00E C00B H00F 109.3
C00E C00B H00E 111.4
C00E C00B H00F 111.4
C00H C00B H00E 111.4
C00H C00B H00F 111.4
C00H C00B C00E 101.8(4)
C008 C00C H00G 109.0
C008 C00C H00H 109.0
H00G C00C H00H 107.8
C00F C00C C008 113.0(4)
C00F C00C H00G 109.0
C00F C00C H00H 109.0
O005 C00D H00I 108.8
O005 C00D H00J 108.8
O005 C00D C00F 113.7(5)
H00I C00D H00J 107.7
C00F C00D H00I 108.8
C00F C00D H00J 108.8
C008 C00E C009 110.7(4)
C00B C00E C008 106.6(4)
C00B C00E C009 118.0(4)
C00B C00E C00I 99.3(4)
C00I C00E C008 112.9(4)
C00I C00E C009 108.9(4)
O001 C00F C00C 110.3(4)
O001 C00F C00D 109.4(4)
O001 C00F C00H 105.2(4)
C00C C00F C00H 109.5(4)
C00D C00F C00C 108.8(5)
C00D C00F C00H 113.5(5)
C007 C00G C00L 109.2(4)
C007 C00G C00N 100.2(5)
C007 C00G C00P 113.0(5)
C00N C00G C00L 114.8(5)
C00N C00G C00P 110.6(5)
C00P C00G C00L 109.0(5)
C00B C00H H00K 110.9
C00B C00H C00J 103.2(4)
C00F C00H C00B 110.0(4)
C00F C00H H00K 110.9
C00F C00H C00J 110.7(5)
C00J C00H H00K 110.9
C00A C00I C00E 112.5(4)
C00A C00I H00L 106.2
C00A C00I C00J 119.0(5)
C00E C00I H00L 106.2
C00J C00I C00E 105.9(4)
C00J C00I H00L 106.2
C00H C00J C00I 104.9(5)
C00H C00J H00M 110.8
C00H C00J H00N 110.8
C00I C00J H00M 110.8
C00I C00J H00N 110.8
H00M C00J H00N 108.8
C009 C00K H00O 108.6
C009 C00K H00P 108.6
H00O C00K H00P 107.6
C00O C00K C009 114.7(5)
C00O C00K H00O 108.6
C00O C00K H00P 108.6
O004 C00L C00G 107.9(5)
O004 C00L H00Q 108.5
O004 C00L C00O 112.3(5)
C00G C00L H00Q 108.5
C00O C00L C00G 111.1(5)
C00O C00L H00Q 108.5
C009 C00M H00R 109.5
C009 C00M H00S 109.5
C009 C00M H00T 109.5
H00R C00M H00S 109.5
H00R C00M H00T 109.5
H00S C00M H00T 109.5
O003 C00N C00G 106.4(4)
O003 C00N H00U 110.5
O003 C00N H00V 110.5
C00G C00N H00U 110.5
C00G C00N H00V 110.5
H00U C00N H00V 108.6
C00K C00O H00W 109.5
C00K C00O H00X 109.5
C00L C00O C00K 110.9(5)
C00L C00O H00W 109.5
C00L C00O H00X 109.5
H00W C00O H00X 108.0
C00G C00P H00Y 109.5
C00G C00P HA 109.5
C00G C00P HB 109.5
H00Y C00P HA 109.5
H00Y C00P HB 109.5
HA C00P HB 109.5

loop_
_geom_bond_atom_site_label_1
_geom_bond_atom_site_label_2
_geom_bond_distance
O001 H001 0.8200
O001 C00F 1.432(7)
O002 H00Z 0.8501
O002 H 0.8502
O003 C006 1.377(6)
O003 C00N 1.453(7)
O004 H004 0.8200
O004 C00L 1.409(7)
O005 H005 0.8200
O005 C00D 1.412(7)
C006 C007 1.315(8)
C006 C00A 1.464(7)
C007 C009 1.503(7)
C007 C00G 1.509(7)
C008 H00A 0.9700
C008 H00B 0.9700
C008 C00C 1.521(7)
C008 C00E 1.542(7)
C009 C00E 1.558(7)
C009 C00K 1.532(8)
C009 C00M 1.536(7)
C00A H00C 0.9700
C00A H00D 0.9700
C00A C00I 1.512(7)
C00B H00E 0.9700
C00B H00F 0.9700
C00B C00E 1.530(7)
C00B C00H 1.526(8)
C00C H00G 0.9700
C00C H00H 0.9700
C00C C00F 1.518(7)
C00D H00I 0.9700
C00D H00J 0.9700
C00D C00F 1.509(8)
C00E C00I 1.542(7)
C00F C00H 1.520(8)
C00G C00L 1.540(9)
C00G C00N 1.516(9)
C00G C00P 1.525(8)
C00H H00K 0.9800
C00H C00J 1.537(8)
C00I H00L 0.9800
C00I C00J 1.538(7)
C00J H00M 0.9700
C00J H00N 0.9700
C00K H00O 0.9700
C00K H00P 0.9700
C00K C00O 1.512(8)
C00L H00Q 0.9800
C00L C00O 1.509(9)
C00M H00R 0.9600
C00M H00S 0.9600
C00M H00T 0.9600
C00N H00U 0.9700
C00N H00V 0.9700
C00O H00W 0.9700
C00O H00X 0.9700
C00P H00Y 0.9600
C00P HA 0.9600
C00P HB 0.9600
